data_4127979
loop_
_publ_author_name
'Hong, Feng-Lin'
'Wang, Ze-Shu'
'Wei, Dong-Dong'
'Zhai, Tong-Yi'
'Deng, Guo-Cheng'
'Lu, Xin'
'Liu, Rai-Shung'
'Ye, Long-Wu'

_publ_section_title
;
 Generation of Donor/Donor Copper Carbenes through Copper-Catalyzed Diyne
 Cyclization: Enantioselective and Divergent Synthesis of Chiral
 Polycyclic Pyrroles.
;
_journal_issue 42
_journal_name_full 'Journal of the American Chemical Society'
_journal_page_first 16961
_journal_page_last 16970
_journal_paper_doi 10.1021/jacs.9b09303
_journal_volume 141
_journal_year 2019
_chemical_absolute_configuration rm
_chemical_formula_moiety 'C32 H24 F N O2 S'
_chemical_formula_sum 'C32 H24 F N O2 S'
_chemical_formula_weight 505.58
_space_group_crystal_system orthorhombic
_space_group_IT_number 19
_space_group_name_Hall 'P 2ac 2ab'
_space_group_name_H-M_alt 'P 21 21 21'
_symmetry_space_group_name_Hall 'P 2ac 2ab'
_symmetry_space_group_name_H-M 'P 21 21 21'
_atom_sites_solution_hydrogens geom
_atom_sites_solution_primary dual
_audit_creation_date 2019-01-08
_audit_creation_method
;
Olex2 1.2
(compiled 2018.05.29 svn.r3508 for OlexSys, GUI svn.r5506)
;
_cell_angle_alpha 90
_cell_angle_beta 90
_cell_angle_gamma 90
_cell_formula_units_Z 4
_cell_length_a 10.40820(10)
_cell_length_b 13.61670(10)
_cell_length_c 18.5933(2)
_cell_measurement_reflns_used 35983
_cell_measurement_temperature 293(2)
_cell_measurement_theta_max 68.8810
_cell_measurement_theta_min 2.3580
_cell_volume 2635.14(4)
_computing_cell_refinement 'CrysAlisPro 1.171.40.21a (Rigaku OD, 2018)'
_computing_data_collection 'CrysAlisPro 1.171.40.21a (Rigaku OD, 2018)'
_computing_data_reduction 'CrysAlisPro 1.171.40.21a (Rigaku OD, 2018)'
_computing_molecular_graphics 'Olex2 (Dolomanov et al., 2009)'
_computing_publication_material 'Olex2 (Dolomanov et al., 2009)'
_computing_structure_refinement 'ShelXL (Sheldrick, 2015)'
_computing_structure_solution 'ShelXT (Sheldrick, 2015)'
_diffrn_ambient_temperature 293(2)
_diffrn_detector 'CCD plate'
_diffrn_detector_type HyPix
_diffrn_measured_fraction_theta_full 0.972
_diffrn_measured_fraction_theta_max 1.000
_diffrn_measurement_details
;
List of Runs (angles in degrees, time in seconds):

  # Type    Start    End  Width  t~exp~   \w     \q     \k     \f   Frames
--------------------------------------------------------------------------
  1  \w     -4.00  50.00   0.50    0.57    --    0.00  37.00   0.00  108
  2  \w     25.00  75.00   0.50    0.57    --    0.00  19.00  60.00  100
  3  \w     41.00  73.00   0.50    0.57    --    0.00  37.00  90.00   64
  4  \w     31.00  64.00   0.50    0.57    --    0.00  57.00 120.00   66
  5  \w     -5.00  25.00   0.50    0.57    --    0.00  37.00  90.00   60
  6  \w    -14.00  22.00   0.50    0.57    --    0.00  19.00  60.00   72
  7  \w     -8.00  17.00   0.50    0.57    --    0.00  57.00 120.00   50
  8  \w    -43.00  -8.00   0.50    0.57    --    0.00 118.00 104.83   70
  9  \w     12.00  39.00   0.50    0.57    --    0.00  85.00 -25.00   54
 10  \w     20.00  73.00   0.50    0.57    --    0.00  77.00 -90.00  106
 11  \w     22.00  67.00   0.50    0.57    --    0.00  19.00-180.00   90
 12  \w     -4.00  21.00   0.50    0.57    --    0.00 -85.00-144.00   50
 13  \w    -12.00  21.00   0.50    0.57    --    0.00  19.00-180.00   66
 14  \w    -11.00  52.00   0.50    0.57    --    0.00  37.00-120.00  126
 15  \w    -11.00  15.00   0.50    0.57    --    0.00 -37.00   0.00   52
 16  \w    -19.00  16.00   0.50    0.57    --    0.00 -25.00 127.38   70
 17  \w    -46.00   5.00   0.50    0.57    --    0.00 -57.00 150.00  102
 18  \w    -70.00 -41.00   0.50    0.57    --    0.00 -25.00 127.38   58
 19  \w    -67.00 -31.00   0.50    0.57    --    0.00 -37.00   0.00   72
 20  \w    -23.00  14.00   0.50    0.57    --    0.00  77.00 -90.00   74
 21  \w    -79.00 -15.00   0.50    2.29    --  -88.50  85.00 -25.00  128
 22  \w    -91.00 -15.00   0.50    2.29    --  -88.50 125.00 120.00  152
 23  \w   -100.00 -74.00   0.50    2.29    --  -88.50 -42.00 -79.80   52
 24  \w    -92.00 -65.00   0.50    2.29    --  -88.50 -78.00-109.61   54
 25  \w    -91.00 -64.00   0.50    2.29    --  -88.50 -78.00-141.49   54
 26  \w    -92.00 -66.00   0.50    2.29    --  -88.50 -73.00 -99.05   52
 27  \w    -88.00 -62.00   0.50    2.29    --  -88.50 -82.00 -37.15   52
 28  \w    -92.00 -66.00   0.50    2.29    --  -88.50 -74.00 -30.96   52
 29  \w    -92.00 -65.00   0.50    2.29    --  -88.50 -76.00  20.32   54
 30  \w    -92.00 -65.00   0.50    2.29    --  -88.50 -76.00  38.17   54
 31  \w    -92.00 -65.00   0.50    2.29    --  -88.50 -76.00 100.19   54
 32  \w    -87.00 -62.00   0.50    2.29    --  -88.50 -82.00 137.65   50
 33  \w    -90.00 -64.00   0.50    2.29    --  -88.50 -78.00 173.33   52
 34  \w    -94.00 -67.00   0.50    2.29    --  -88.50 -71.00 137.04   54
 35  \w    -98.00 -69.00   0.50    2.29    --  -88.50 -65.00 136.23   58
 36  \w    -87.00 -62.00   0.50    2.29    --  -88.50 -82.00 170.18   50
 37  \w    -90.00 -63.00   0.50    2.29    --  -88.50 -80.00 122.53   54
 38  \w    -91.00 -65.00   0.50    2.29    --  -88.50 -77.00  80.72   52
 39  \w    -93.00 -67.00   0.50    2.29    --  -88.50 -71.00  38.31   52
 40  \w    -91.00 -65.00   0.50    2.29    --  -88.50 -77.00  30.00   52
 41  \w    -88.00 -62.00   0.50    2.29    --  -88.50 -82.00  18.77   52
 42  \w    -91.00 -65.00   0.50    2.29    --  -88.50 -75.00   0.08   52
 43  \w    -94.00 -68.00   0.50    2.29    --  -88.50 -68.00 -26.33   52
 44  \w    -87.00 -62.00   0.50    2.29    --  -88.50 -83.00 -62.11   50
 45  \w    -88.00 -63.00   0.50    2.29    --  -88.50 -81.00 -98.17   50
 46  \w    -90.00 -63.00   0.50    2.29    --  -88.50 -80.00-155.07   54
 47  \w    -90.00 -64.00   0.50    2.29    --  -88.50 -78.00-168.64   52
 48  \w    -92.00 -65.00   0.50    2.29    --  -88.50 -76.00-127.95   54
 49  \w    -94.00 -66.00   0.50    2.29    --  -88.50 -74.00 -82.62   56
 50  \w    -97.00 -71.00   0.50    2.29    --  -88.50 -60.00 -78.22   52
 51  \w   -101.00 -75.00   0.50    2.29    --  -88.50 -48.00-121.54   52
 52  \w    -91.00 -65.00   0.50    2.29    --  -88.50 -77.00-150.00   52
 53  \w   -107.00 -73.00   0.50    2.29    --  -88.50 -55.00-145.51   68
 54  \w   -107.00 -73.00   0.50    2.29    --  -88.50 -36.00-129.04   68
 55  \w    -95.00 -69.00   0.50    2.29    --  -88.50 -66.00 -53.90   52
 56  \w    -90.00 -65.00   0.50    2.29    --  -88.50 -77.00   0.00   50
 57  \w    -90.00 -63.00   0.50    2.29    --  -88.50 -81.00  60.86   54
 58  \w    -92.00 -66.00   0.50    2.29    --  -88.50 -73.00 106.17   52
 59  \w    -92.00 -66.00   0.50    2.29    --  -88.50 -73.00  84.35   52
 60  \w    -92.00 -65.00   0.50    2.29    --  -88.50 -76.00  65.01   54
 61  \w    -90.00 -65.00   0.50    2.29    --  -88.50 -77.00  95.12   50
 62  \w    -96.00 -69.00   0.50    2.29    --  -88.50 -68.00 170.61   54
 63  \w   -118.00 -73.00   0.50    2.29    --  -88.50 -37.00 150.00   90
 64  \w   -104.00 -73.00   0.50    2.29    --  -88.50 -52.00  74.61   62
 65  \w   -102.00 -72.00   0.50    2.29    --  -88.50 -51.00  36.76   60
 66  \w   -110.00 -73.00   0.50    2.29    --  -88.50 -46.00 -26.34   74
 67  \w   -104.00 -73.00   0.50    2.29    --  -88.50 -55.00 -34.05   62
 68  \w   -107.00 -73.00   0.50    2.29    --  -88.50 -50.00   6.99   68
 69  \w   -113.00 -73.00   0.50    2.29    --  -88.50 -53.00  16.25   80
 70  \w   -109.00 -74.00   0.50    2.29    --  -88.50 -35.00  34.25   70
 71  \w   -126.00 -71.00   0.50    2.29    --  -88.50 -61.00 -40.34  110
 72  \w   -106.00 -73.00   0.50    2.29    --  -88.50 -50.00 -85.25   66
 73  \w   -121.00 -70.00   0.50    2.29    --  -88.50 -63.00-156.15  102
 74  \w   -135.00-110.00   0.50    2.29    --  -88.50 -85.00-144.00   50
 75  \w   -142.00-112.00   0.50    2.29    --  -88.50 -36.00-129.04   60
 76  \w   -150.00-124.00   0.50    2.29    --  -88.50 -83.00 -62.11   52
 77  \w   -154.00-127.00   0.50    2.29    --  -88.50 -75.00   0.08   54
 78  \w   -158.00-131.00   0.50    2.29    --  -88.50 -74.00 -30.96   54
 79  \w   -160.00-111.00   0.50    2.29    --  -88.50 -82.00 -37.15   98
 80  \w   -150.00-121.00   0.50    2.29    --  -88.50 -76.00  38.17   58
 81  \w   -159.00-134.00   0.50    2.29    --  -88.50 -80.00 122.53   50
 82  \w   -157.00 -73.00   0.50    2.29    --  -88.50 -47.00  92.04  168
 83  \w   -156.00-124.00   0.50    2.29    --  -88.50 -82.00 170.18   64
 84  \w   -158.00-132.00   0.50    2.29    --  -88.50 -82.00 137.65   52
 85  \w   -161.00 -74.00   0.50    2.29    --  -88.50 -41.00 116.08  174
 86  \w   -159.00-106.00   0.50    2.29    --  -88.50 -81.00  60.86  106
 87  \w   -161.00-128.00   0.50    2.29    --  -88.50 -37.00 150.00   66
 88  \w   -159.00-115.00   0.50    2.29    --  -88.50 -66.00 -53.90   88
 89  \w   -158.00 -73.00   0.50    2.29    --  -88.50 -53.00-131.23  170
 90  \w   -160.00-121.00   0.50    2.29    --  -88.50 -80.00-155.07   78
 91  \w   -145.00 -72.00   0.50    2.29    --  -88.50 -57.00-150.00  146
 92  \w     23.00 120.00   0.50    2.29    --   94.32 -85.00-144.00  194
 93  \w     88.00 113.00   0.50    2.29    --   94.32-125.00-180.00   50
 94  \w     62.00 108.00   0.50    2.29    --   94.32 -99.00 -30.00   92
 95  \w     36.00  64.00   0.50    2.29    --   94.32-125.00-180.00   56
 96  \w     32.00  71.00   0.50    2.29    --   94.32-125.00-150.00   78
 97  \w     26.00 111.00   0.50    2.29    --   94.32 -57.00-150.00  170
 98  \w    119.00 144.00   0.50    2.29    --   94.32  85.00 -25.00   50
 99  \w     30.00 107.00   0.50    2.29    --   94.32 -99.00  60.00  154
100  \w     22.00 111.00   0.50    2.29    --   94.32 -77.00  60.00  178
;
_diffrn_measurement_device 'four-circle diffractometer'
_diffrn_measurement_device_type 'XtaLAB Synergy, Dualflex, HyPix'
_diffrn_measurement_method '\w scans'
_diffrn_orient_matrix_type 'CrysAlisPro convention (1999,Acta A55,543-557)'
_diffrn_orient_matrix_UB_11 -0.1470213000
_diffrn_orient_matrix_UB_12 0.0094778000
_diffrn_orient_matrix_UB_13 0.0066080000
_diffrn_orient_matrix_UB_21 -0.0047286000
_diffrn_orient_matrix_UB_22 0.0525971000
_diffrn_orient_matrix_UB_23 -0.0732683000
_diffrn_orient_matrix_UB_31 -0.0163917000
_diffrn_orient_matrix_UB_32 -0.0997224000
_diffrn_orient_matrix_UB_33 -0.0381267000
_diffrn_radiation_monochromator mirror
_diffrn_radiation_probe x-ray
_diffrn_radiation_type CuK\a
_diffrn_radiation_wavelength 1.54184
_diffrn_reflns_av_R_equivalents 0.0437
_diffrn_reflns_av_unetI/netI 0.0146
_diffrn_reflns_Laue_measured_fraction_full 0.972
_diffrn_reflns_Laue_measured_fraction_max 1.000
_diffrn_reflns_limit_h_max 12
_diffrn_reflns_limit_h_min -12
_diffrn_reflns_limit_k_max 16
_diffrn_reflns_limit_k_min -16
_diffrn_reflns_limit_l_max 22
_diffrn_reflns_limit_l_min -22
_diffrn_reflns_number 65609
_diffrn_reflns_point_group_measured_fraction_full 0.970
_diffrn_reflns_point_group_measured_fraction_max 1.000
_diffrn_reflns_theta_full 67.684
_diffrn_reflns_theta_max 66.559
_diffrn_reflns_theta_min 4.024
_diffrn_source 'micro-focus sealed X-ray tube'
_diffrn_source_type 'PhotonJet (Cu) X-ray Source'
_exptl_absorpt_coefficient_mu 1.388
_exptl_absorpt_correction_T_max 1.00000
_exptl_absorpt_correction_T_min 0.47827
_exptl_absorpt_correction_type multi-scan
_exptl_absorpt_process_details
;
CrysAlisPro 1.171.40.21a (Rigaku Oxford Diffraction, 2018)
Empirical absorption correction using spherical harmonics,
 implemented in SCALE3 ABSPACK scaling algorithm.
;
_exptl_crystal_colour 'clear light colourless'
_exptl_crystal_colour_lustre clear
_exptl_crystal_colour_modifier light
_exptl_crystal_colour_primary colourless
_exptl_crystal_density_diffrn 1.274
_exptl_crystal_description block
_exptl_crystal_F_000 1056
_exptl_crystal_size_max 0.1
_exptl_crystal_size_mid 0.05
_exptl_crystal_size_min 0.05
_refine_diff_density_max 0.136
_refine_diff_density_min -0.188
_refine_diff_density_rms 0.024
_refine_ls_abs_structure_details
;
 Flack x determined using 1852 quotients [(I+)-(I-)]/[(I+)+(I-)]
 (Parsons and Flack (2004), Acta Cryst. A60, s61).
;
_refine_ls_abs_structure_Flack -0.005(5)
_refine_ls_extinction_method none
_refine_ls_goodness_of_fit_ref 1.051
_refine_ls_hydrogen_treatment constr
_refine_ls_matrix_type full
_refine_ls_number_parameters 335
_refine_ls_number_reflns 4656
_refine_ls_number_restraints 6
_refine_ls_restrained_S_all 1.069
_refine_ls_R_factor_all 0.0328
_refine_ls_R_factor_gt 0.0311
_refine_ls_shift/su_max 0.001
_refine_ls_shift/su_mean 0.000
_refine_ls_structure_factor_coef Fsqd
_refine_ls_weighting_details
;
 w=1/[\s^2^(Fo^2^)+(0.0482P)^2^+0.2340P]
 where P=(Fo^2^+2Fc^2^)/3
;
_refine_ls_weighting_scheme calc
_refine_ls_wR_factor_gt 0.0862
_refine_ls_wR_factor_ref 0.0877
_reflns_Friedel_coverage 0.760
_reflns_Friedel_fraction_full 0.968
_reflns_Friedel_fraction_max 1.000
_reflns_number_gt 4434
_reflns_number_total 4656
_reflns_threshold_expression 'I > 2\s(I)'
_cod_data_source_file ja9b09303_si_002.cif
_cod_data_source_block exp_4192
_cod_database_code 4127979
_shelxl_version_number 2013-2
_shelx_space_group_comment
;
The symmetry employed for this shelxl refinement is uniquely defined
by the following loop, which should always be used as a source of
symmetry information in preference to the above space-group names.
They are only intended as comments.
;
_shelx_estimated_absorpt_t_max 0.934
_shelx_estimated_absorpt_t_min 0.874
_reflns_odcompleteness_completeness 100.00
_reflns_odcompleteness_iscentric 1
_reflns_odcompleteness_theta 63.60
_olex2_refinement_description
;
1. Fixed Uiso
 At 1.2 times of:
  All C(H) groups
 At 1.5 times of:
  All C(H,H,H) groups
2. Uiso/Uaniso restraints and constraints
Uanis(C24) \\sim Ueq: with sigma of 0.01 and sigma for terminal atoms of 0.02
3.a Ternary CH refined with riding coordinates:
 C18(H18), C20(H20)
3.b Aromatic/amide H refined with riding coordinates:
 C3(H3), C4(H4), C6(H6), C7(H7), C8(H8), C11(H11), C13(H13), C14(H14),
 C15(H15), C16(H16), C22(H22), C23(H23), C24(H24), C25(H25), C26(H26), C28(H28),
  C29(H29), C31(H31), C32(H32)
3.c Idealised Me refined as rotating group:
 C1(H1A,H1B,H1C)
;
_olex2_submission_special_instructions 'No special instructions were received'
_oxdiff_exptl_absorpt_empirical_details
;
Empirical correction (ABSPACK) includes:
- Absorption correction using spherical harmonics
- Frame scaling
;
_oxdiff_exptl_absorpt_empirical_full_max 5.027
_oxdiff_exptl_absorpt_empirical_full_min 0.561

loop_
_space_group_symop_operation_xyz
'x, y, z'
'-x+1/2, -y, z+1/2'
'-x, y+1/2, -z+1/2'
'x+1/2, -y+1/2, -z'

loop_
_atom_site_label
_atom_site_type_symbol
_atom_site_fract_x
_atom_site_fract_y
_atom_site_fract_z
_atom_site_U_iso_or_equiv
_atom_site_adp_type
_atom_site_occupancy
_atom_site_site_symmetry_order
_atom_site_calc_flag
_atom_site_refinement_flags_posn
_atom_site_refinement_flags_adp
S1 S 0.51163(7) 0.37224(4) 0.60611(4) 0.07405(19) Uani 1 1 d . .
F1 F 0.0379(2) 0.68370(17) 0.85348(11) 0.1194(7) Uani 1 1 d . .
O1 O 0.4859(3) 0.29665(14) 0.55587(14) 0.1026(7) Uani 1 1 d . .
O2 O 0.4714(2) 0.36368(16) 0.67882(12) 0.0949(6) Uani 1 1 d . .
N1 N 0.4369(2) 0.47192(14) 0.57431(11) 0.0671(5) Uani 1 1 d . .
C1 C 1.0821(4) 0.4427(4) 0.6022(4) 0.168(2) Uani 1 1 d . .
H1A H 1.1052 0.4966 0.5715 0.252 Uiso 1 1 calc GR .
H1B H 1.1214 0.3836 0.5846 0.252 Uiso 1 1 calc GR .
H1C H 1.1115 0.4555 0.6502 0.252 Uiso 1 1 calc GR .
C2 C 0.9371(3) 0.4306(3) 0.6024(3) 0.1036(10) Uani 1 1 d . .
C3 C 0.8640(4) 0.4597(3) 0.6594(2) 0.1088(11) Uani 1 1 d . .
H3 H 0.9037 0.4904 0.6981 0.131 Uiso 1 1 calc R .
C4 C 0.7332(3) 0.4449(2) 0.66133(17) 0.0874(8) Uani 1 1 d . .
H4 H 0.6850 0.4645 0.7009 0.105 Uiso 1 1 calc R .
C5 C 0.6750(2) 0.39998(16) 0.60286(13) 0.0663(6) Uani 1 1 d . .
C6 C 0.7470(3) 0.3704(2) 0.54414(14) 0.0813(7) Uani 1 1 d . .
H6 H 0.7080 0.3400 0.5050 0.098 Uiso 1 1 calc R .
C7 C 0.8775(3) 0.3868(3) 0.5447(2) 0.0975(10) Uani 1 1 d . .
H7 H 0.9264 0.3678 0.5052 0.117 Uiso 1 1 calc R .
C8 C 0.4194(2) 0.49333(19) 0.50260(14) 0.0704(6) Uani 1 1 d . .
H8 H 0.4412 0.4532 0.4640 0.084 Uiso 1 1 calc R .
C9 C 0.3642(2) 0.58409(17) 0.49823(13) 0.0619(5) Uani 1 1 d . .
C10 C 0.3494(2) 0.62033(17) 0.57030(11) 0.0567(5) Uani 1 1 d . .
C11 C 0.3948(2) 0.55057(16) 0.61578(13) 0.0602(5) Uani 1 1 d . .
H11 H 0.3973 0.5546 0.6657 0.072 Uiso 1 1 calc R .
C12 C 0.3112(2) 0.6356(2) 0.43592(12) 0.0672(6) Uani 1 1 d . .
C13 C 0.3174(3) 0.5969(3) 0.36632(14) 0.0859(8) Uani 1 1 d . .
H13 H 0.3629 0.5393 0.3581 0.103 Uiso 1 1 calc R .
C14 C 0.2573(4) 0.6428(3) 0.31006(16) 0.1016(10) Uani 1 1 d . .
H14 H 0.2621 0.6162 0.2640 0.122 Uiso 1 1 calc R .
C15 C 0.1898(3) 0.7280(3) 0.32169(18) 0.1015(11) Uani 1 1 d . .
H15 H 0.1482 0.7585 0.2835 0.122 Uiso 1 1 calc R .
C16 C 0.1831(3) 0.7691(3) 0.38980(17) 0.0856(8) Uani 1 1 d . .
H16 H 0.1383 0.8274 0.3969 0.103 Uiso 1 1 calc R .
C17 C 0.2438(2) 0.7229(2) 0.44792(13) 0.0683(6) Uani 1 1 d . .
C18 C 0.2332(2) 0.76682(18) 0.52068(13) 0.0651(6) Uani 1 1 d . .
H18 H 0.1543 0.8045 0.5289 0.078 Uiso 1 1 calc R .
C19 C 0.2848(2) 0.71497(17) 0.58687(12) 0.0590(5) Uani 1 1 d . .
C20 C 0.3512(2) 0.80777(17) 0.55801(13) 0.0630(5) Uani 1 1 d . .
H20 H 0.4318 0.7946 0.5324 0.076 Uiso 1 1 calc R .
C21 C 0.3488(3) 0.90368(17) 0.59512(14) 0.0692(6) Uani 1 1 d . .
C22 C 0.2380(3) 0.9506(2) 0.61676(17) 0.0912(8) Uani 1 1 d . .
H22 H 0.1588 0.9203 0.6101 0.109 Uiso 1 1 calc R .
C23 C 0.2438(6) 1.0424(3) 0.6483(2) 0.1167(14) Uani 1 1 d . .
H23 H 0.1683 1.0731 0.6627 0.140 Uiso 1 1 calc R .
C24 C 0.3582(7) 1.0887(3) 0.6586(2) 0.1275(16) Uani 1 1 d . U
H24 H 0.3608 1.1515 0.6781 0.153 Uiso 1 1 calc R .
C25 C 0.4687(5) 1.0419(3) 0.6400(2) 0.1259(15) Uani 1 1 d . .
H25 H 0.5475 1.0716 0.6489 0.151 Uiso 1 1 calc R .
C26 C 0.4646(3) 0.9506(2) 0.60798(19) 0.0915(8) Uani 1 1 d . .
H26 H 0.5410 0.9200 0.5948 0.110 Uiso 1 1 calc R .
C27 C 0.2155(2) 0.71595(16) 0.65713(13) 0.0609(5) Uani 1 1 d . .
C28 C 0.0838(2) 0.7042(2) 0.66169(16) 0.0779(7) Uani 1 1 d . .
H28 H 0.0348 0.7022 0.6199 0.093 Uiso 1 1 calc R .
C29 C 0.0236(3) 0.6952(2) 0.72837(19) 0.0891(8) Uani 1 1 d . .
H29 H -0.0652 0.6891 0.7315 0.107 Uiso 1 1 calc R .
C30 C 0.0966(3) 0.6954(2) 0.78830(16) 0.0827(8) Uani 1 1 d . .
C31 C 0.2261(3) 0.7082(2) 0.78708(15) 0.0838(8) Uani 1 1 d . .
H31 H 0.2738 0.7089 0.8294 0.101 Uiso 1 1 calc R .
C32 C 0.2848(2) 0.72024(19) 0.72081(15) 0.0724(6) Uani 1 1 d . .
H32 H 0.3728 0.7315 0.7189 0.087 Uiso 1 1 calc R .

loop_
_atom_site_aniso_label
_atom_site_aniso_U_11
_atom_site_aniso_U_22
_atom_site_aniso_U_33
_atom_site_aniso_U_23
_atom_site_aniso_U_13
_atom_site_aniso_U_12
S1 0.0852(4) 0.0484(3) 0.0885(4) 0.0081(3) 0.0061(3) 0.0020(3)
F1 0.1423(18) 0.1219(15) 0.0938(12) -0.0019(11) 0.0404(12) -0.0251(13)
O1 0.1165(16) 0.0516(9) 0.1397(18) -0.0169(10) -0.0104(14) -0.0053(11)
O2 0.1045(14) 0.0846(13) 0.0958(14) 0.0348(11) 0.0247(11) 0.0092(11)
N1 0.0765(12) 0.0532(11) 0.0716(13) -0.0004(9) -0.0007(10) 0.0049(9)
C1 0.088(2) 0.154(4) 0.263(7) -0.002(5) 0.017(3) -0.014(3)
C2 0.0864(19) 0.082(2) 0.142(3) -0.001(2) 0.010(2) -0.0025(16)
C3 0.101(2) 0.098(2) 0.127(3) -0.029(2) -0.006(2) -0.013(2)
C4 0.099(2) 0.0754(18) 0.0882(19) -0.0207(15) 0.0089(16) -0.0015(16)
C5 0.0814(15) 0.0493(12) 0.0683(13) 0.0060(10) 0.0044(12) 0.0089(10)
C6 0.101(2) 0.0774(16) 0.0655(14) 0.0028(13) 0.0065(13) 0.0124(16)
C7 0.094(2) 0.090(2) 0.108(2) 0.0122(19) 0.0346(18) 0.0167(17)
C8 0.0774(14) 0.0665(15) 0.0672(14) -0.0090(12) -0.0008(12) 0.0025(12)
C9 0.0584(11) 0.0627(13) 0.0648(13) -0.0004(11) -0.0032(10) -0.0032(10)
C10 0.0513(10) 0.0534(11) 0.0653(12) 0.0007(10) -0.0032(9) -0.0026(9)
C11 0.0629(12) 0.0552(12) 0.0624(13) -0.0011(10) -0.0005(10) -0.0004(10)
C12 0.0613(12) 0.0769(15) 0.0635(13) 0.0039(12) -0.0046(10) -0.0060(12)
C13 0.0851(18) 0.108(2) 0.0649(15) -0.0001(15) -0.0011(13) -0.0040(16)
C14 0.099(2) 0.140(3) 0.0654(16) 0.0071(19) -0.0051(16) -0.006(2)
C15 0.099(2) 0.133(3) 0.0724(19) 0.0342(19) -0.0158(16) -0.008(2)
C16 0.0740(15) 0.098(2) 0.0845(19) 0.0247(16) -0.0111(14) -0.0018(14)
C17 0.0579(12) 0.0792(16) 0.0679(14) 0.0109(12) -0.0069(11) -0.0069(12)
C18 0.0561(11) 0.0620(14) 0.0772(15) 0.0071(11) -0.0048(10) 0.0061(10)
C19 0.0544(11) 0.0546(12) 0.0679(13) 0.0026(10) -0.0048(9) 0.0001(9)
C20 0.0596(12) 0.0523(12) 0.0772(14) 0.0047(11) -0.0014(11) 0.0021(10)
C21 0.0850(15) 0.0522(12) 0.0703(14) 0.0094(10) -0.0003(12) 0.0043(11)
C22 0.105(2) 0.0705(17) 0.098(2) 0.0016(15) 0.0133(17) 0.0196(15)
C23 0.176(4) 0.081(2) 0.093(2) 0.0018(19) 0.028(3) 0.037(3)
C24 0.232(5) 0.067(2) 0.084(2) -0.0129(16) 0.010(3) 0.005(3)
C25 0.170(4) 0.080(2) 0.128(3) -0.020(2) -0.013(3) -0.036(3)
C26 0.101(2) 0.0660(16) 0.107(2) -0.0057(15) -0.0085(18) -0.0095(14)
C27 0.0595(12) 0.0483(11) 0.0748(14) 0.0008(10) -0.0003(10) 0.0023(9)
C28 0.0619(13) 0.0844(18) 0.0872(18) 0.0123(14) -0.0041(13) 0.0013(13)
C29 0.0679(15) 0.095(2) 0.104(2) 0.0150(17) 0.0178(15) -0.0039(15)
C30 0.097(2) 0.0713(16) 0.0796(18) -0.0026(14) 0.0193(15) -0.0102(14)
C31 0.104(2) 0.0750(17) 0.0723(16) -0.0121(13) -0.0016(15) -0.0141(15)
C32 0.0689(14) 0.0686(15) 0.0796(16) -0.0109(12) -0.0007(12) -0.0087(12)

loop_
_atom_type_symbol
_atom_type_description
_atom_type_scat_dispersion_real
_atom_type_scat_dispersion_imag
_atom_type_scat_source
C C 0.0181 0.0091 'International Tables Vol C Tables 4.2.6.8 and 6.1.1.4'
H H 0.0000 0.0000 'International Tables Vol C Tables 4.2.6.8 and 6.1.1.4'
F F 0.0727 0.0534 'International Tables Vol C Tables 4.2.6.8 and 6.1.1.4'
N N 0.0311 0.0180 'International Tables Vol C Tables 4.2.6.8 and 6.1.1.4'
O O 0.0492 0.0322 'International Tables Vol C Tables 4.2.6.8 and 6.1.1.4'
S S 0.3331 0.5567 'International Tables Vol C Tables 4.2.6.8 and 6.1.1.4'

loop_
_geom_angle_atom_site_label_1
_geom_angle_atom_site_label_2
_geom_angle_atom_site_label_3
_geom_angle
O1 S1 O2 120.84(15)
O1 S1 N1 105.61(12)
O1 S1 C5 108.61(14)
O2 S1 N1 105.43(12)
O2 S1 C5 109.80(13)
N1 S1 C5 105.39(11)
C8 N1 S1 125.17(17)
C8 N1 C11 109.4(2)
C11 N1 S1 125.15(17)
C3 C2 C1 121.7(5)
C3 C2 C7 118.7(3)
C7 C2 C1 119.5(4)
C2 C3 C4 122.0(3)
C3 C4 C5 118.5(3)
C4 C5 S1 119.7(2)
C6 C5 S1 119.5(2)
C6 C5 C4 120.6(3)
C7 C6 C5 118.8(3)
C2 C7 C6 121.4(3)
C9 C8 N1 107.8(2)
C8 C9 C10 107.5(2)
C8 C9 C12 129.8(2)
C10 C9 C12 122.3(2)
C9 C10 C19 122.7(2)
C11 C10 C9 107.7(2)
C11 C10 C19 129.5(2)
C10 C11 N1 107.7(2)
C13 C12 C9 122.4(3)
C13 C12 C17 119.4(2)
C17 C12 C9 118.1(2)
C14 C13 C12 121.0(3)
C13 C14 C15 119.9(3)
C14 C15 C16 120.7(3)
C15 C16 C17 120.1(3)
C12 C17 C16 119.0(3)
C12 C17 C18 121.7(2)
C16 C17 C18 119.3(3)
C17 C18 C19 121.7(2)
C17 C18 C20 120.3(2)
C19 C18 C20 60.85(15)
C10 C19 C18 113.31(19)
C10 C19 C20 115.94(18)
C10 C19 C27 114.07(19)
C18 C19 C20 59.59(15)
C27 C19 C18 122.31(19)
C27 C19 C20 121.0(2)
C18 C20 C19 59.56(15)
C21 C20 C18 121.6(2)
C21 C20 C19 123.8(2)
C22 C21 C20 124.1(3)
C22 C21 C26 117.6(3)
C26 C21 C20 118.2(2)
C21 C22 C23 120.4(4)
C24 C23 C22 121.1(4)
C25 C24 C23 119.2(3)
C24 C25 C26 120.5(4)
C25 C26 C21 121.1(4)
C28 C27 C19 122.1(2)
C28 C27 C32 117.9(3)
C32 C27 C19 119.8(2)
C27 C28 C29 120.6(3)
C30 C29 C28 118.8(3)
C29 C30 F1 118.7(3)
C29 C30 C31 123.0(3)
C31 C30 F1 118.2(3)
C30 C31 C32 117.8(3)
C31 C32 C27 121.7(2)

loop_
_geom_bond_atom_site_label_1
_geom_bond_atom_site_label_2
_geom_bond_distance
S1 O1 1.415(2)
S1 O2 1.420(2)
S1 N1 1.672(2)
S1 C5 1.742(3)
F1 C30 1.366(3)
N1 C8 1.377(3)
N1 C11 1.391(3)
C1 C2 1.518(5)
C2 C3 1.364(5)
C2 C7 1.375(5)
C3 C4 1.376(5)
C4 C5 1.387(4)
C5 C6 1.385(4)
C6 C7 1.377(5)
C8 C9 1.365(4)
C9 C10 1.436(3)
C9 C12 1.462(3)
C10 C11 1.357(3)
C10 C19 1.486(3)
C12 C13 1.398(4)
C12 C17 1.399(4)
C13 C14 1.369(4)
C14 C15 1.374(6)
C15 C16 1.386(5)
C16 C17 1.400(4)
C17 C18 1.483(4)
C18 C19 1.517(3)
C18 C20 1.518(3)
C19 C20 1.537(3)
C19 C27 1.493(3)
C20 C21 1.477(3)
C21 C22 1.379(4)
C21 C26 1.385(4)
C22 C23 1.382(5)
C23 C24 1.361(7)
C24 C25 1.359(7)
C25 C26 1.379(5)
C27 C28 1.383(3)
C27 C32 1.387(3)
C28 C29 1.394(4)
C29 C30 1.349(5)
C30 C31 1.360(4)
C31 C32 1.385(4)
